data_7013954
loop_
_publ_author_name
'Komuro, Takashi'
'Matsuo, Tsukasa'
'Kawaguchi, Hiroyuki'
'Tatsumi, Kazuyuki'

_publ_section_title
;
 Synthesis and structural characterization of silanethiolato complexes
 having tert-butyldimethylsilyl and trimethylsilyl groups.
;
_journal_issue 10
_journal_name_full 'Dalton transactions (Cambridge, England : 2003)'
_journal_page_first 1618
_journal_page_last 1625
_journal_paper_doi 10.1039/b316567a
_journal_year 2004
_chemical_formula_moiety CpTiClS2Ni(dppe)
_chemical_formula_sum 'C31 H29 Cl Ni P2 S2 Ti'
_chemical_formula_weight 669.69
_space_group_IT_number 14
_symmetry_cell_setting monoclinic
_symmetry_Int_Tables_number 14
_symmetry_space_group_name_Hall '-P 2yn'
_symmetry_space_group_name_H-M 'P 1 21/n 1'
_audit_creation_date 2004-03-03
_audit_creation_method 'by CrystalStructure v3.5.1'
_cell_angle_alpha 90
_cell_angle_beta 112.188(5)
_cell_angle_gamma 90
_cell_formula_units_Z 4
_cell_length_a 11.898(5)
_cell_length_b 18.473(8)
_cell_length_c 14.368(6)
_cell_measurement_reflns_used 10450
_cell_measurement_temperature 173.1
_cell_measurement_theta_max 13.7
_cell_measurement_theta_min 1.6
_cell_volume 2924(2)
_computing_cell_refinement CrystalClear
_computing_data_collection CrystalClear
_computing_data_reduction CrystalStructure
_computing_publication_material 'CrystalStructure Ver. 3.5.1'
_computing_structure_refinement CRYSTALS
_computing_structure_solution SHELXS97
_diffrn_detector_area_resol_mean 14.62
_diffrn_measured_fraction_theta_full 1.0000
_diffrn_measured_fraction_theta_max 1.0000
_diffrn_measurement_device_type 'Rigaku Mercury'
_diffrn_measurement_method \w
_diffrn_radiation_type 'Mo K\a'
_diffrn_radiation_wavelength 0.7107
_diffrn_reflns_av_R_equivalents 0.033
_diffrn_reflns_limit_h_max 15
_diffrn_reflns_limit_h_min -13
_diffrn_reflns_limit_k_max 23
_diffrn_reflns_limit_k_min -23
_diffrn_reflns_limit_l_max 18
_diffrn_reflns_limit_l_min -17
_diffrn_reflns_number 23085
_diffrn_reflns_theta_full 27.50
_diffrn_reflns_theta_max 27.48
_exptl_absorpt_coefficient_mu 1.281
_exptl_absorpt_correction_T_max 0.938
_exptl_absorpt_correction_T_min 0.779
_exptl_absorpt_correction_type none
_exptl_crystal_colour orange
_exptl_crystal_density_diffrn 1.521
_exptl_crystal_density_method 'not measured'
_exptl_crystal_description platelet
_exptl_crystal_F_000 1376.00
_exptl_crystal_size_max 0.30
_exptl_crystal_size_mid 0.12
_exptl_crystal_size_min 0.05
_refine_diff_density_max 0.70
_refine_diff_density_min -0.63
_refine_ls_extinction_method none
_refine_ls_goodness_of_fit_ref 1.020
_refine_ls_hydrogen_treatment refall
_refine_ls_number_parameters 372
_refine_ls_number_reflns 6540
_refine_ls_R_factor_gt 0.0300
_refine_ls_shift/su_max 0.0000
_refine_ls_structure_factor_coef Fsqd
_refine_ls_weighting_details 'w = 1/[1.0000\s(Fo^2^)]/(4Fo^2^)'
_refine_ls_weighting_scheme calc
_refine_ls_wR_factor_ref 0.0690
_reflns_number_gt 5204
_reflns_number_total 6540
_reflns_threshold_expression F^2^>2.0\s(F^2^)
_cod_data_source_file b316567a.txt
_cod_data_source_block CpTiClS2Ni(dppe)
_cod_original_cell_volume 2924.0(22)
_cod_original_formula_sum 'C31 H29 Cl Ni P2 S2 Ti '
_cod_database_code 7013954

loop_
_symmetry_equiv_pos_as_xyz
x,y,z
-x,-y,-z
-x+1/2,y+1/2,-z+1/2
x+1/2,-y+1/2,z+1/2

loop_
_atom_site_label
_atom_site_type_symbol
_atom_site_fract_x
_atom_site_fract_y
_atom_site_fract_z
_atom_site_U_iso_or_equiv
_atom_site_adp_type
_atom_site_occupancy
_atom_site_symmetry_multiplicity
_atom_site_calc_flag
_atom_site_refinement_flags
_atom_site_disorder_assembly
_atom_site_disorder_group
Ni(1) Ni 0.33778(2) 0.239000(10) 0.59409(2) 0.01391(7) Uani 1.00 1 d . . .
Ti(1) Ti 0.33157(3) 0.39169(2) 0.57755(3) 0.01770(10) Uani 1.00 1 d . . .
Cl(1) Cl 0.48972(5) 0.43490(4) 0.72023(5) 0.0347(2) Uani 1.00 1 d . . .
S(1) S 0.22997(4) 0.31851(3) 0.64132(4) 0.01840(13) Uani 1.00 1 d . . .
S(2) S 0.41958(5) 0.30994(3) 0.51291(4) 0.0222(1) Uani 1.00 1 d . . .
P(1) P 0.26139(4) 0.16153(3) 0.66601(4) 0.01490(13) Uani 1.00 1 d . . .
P(2) P 0.42705(4) 0.14926(3) 0.55340(4) 0.01450(13) Uani 1.00 1 d . . .
C(1) C 0.1434(2) 0.4508(1) 0.4860(2) 0.0330(7) Uani 1.00 1 d . . .
C(2) C 0.1990(2) 0.4321(1) 0.4187(2) 0.0306(6) Uani 1.00 1 d . . .
C(3) C 0.3067(2) 0.4738(1) 0.4440(2) 0.0337(7) Uani 1.00 1 d . . .
C(4) C 0.3189(3) 0.5167(1) 0.5270(2) 0.0398(7) Uani 1.00 1 d . . .
C(5) C 0.2182(3) 0.5017(1) 0.5544(2) 0.0405(8) Uani 1.00 1 d . . .
C(6) C 0.1078(2) 0.13556(12) 0.5858(2) 0.0188(5) Uani 1.00 1 d . . .
C(7) C 0.0547(2) 0.16553(13) 0.4899(2) 0.0265(6) Uani 1.00 1 d . . .
C(8) C -0.0595(2) 0.1420(2) 0.4252(2) 0.0369(7) Uani 1.00 1 d . . .
C(9) C -0.1190(2) 0.0896(2) 0.4565(2) 0.0379(7) Uani 1.00 1 d . . .
C(10) C -0.0671(2) 0.0590(2) 0.5511(2) 0.0360(7) Uani 1.00 1 d . . .
C(11) C 0.0464(2) 0.0817(1) 0.6160(2) 0.0274(6) Uani 1.00 1 d . . .
C(12) C 0.2637(2) 0.17790(11) 0.7915(2) 0.0168(5) Uani 1.00 1 d . . .
C(13) C 0.1583(2) 0.19498(12) 0.8076(2) 0.0208(6) Uani 1.00 1 d . . .
C(14) C 0.1635(2) 0.20744(13) 0.9044(2) 0.0265(6) Uani 1.00 1 d . . .
C(15) C 0.2729(2) 0.20374(13) 0.9853(2) 0.0281(6) Uani 1.00 1 d . . .
C(16) C 0.3789(2) 0.18817(13) 0.9701(2) 0.0268(6) Uani 1.00 1 d . . .
C(17) C 0.3738(2) 0.17555(12) 0.8734(2) 0.0218(6) Uani 1.00 1 d . . .
C(18) C 0.3437(2) 0.07543(11) 0.6781(2) 0.0183(5) Uani 1.00 1 d . . .
C(19) C 0.3607(2) 0.06481(11) 0.5788(2) 0.0180(5) Uani 1.00 1 d . . .
C(20) C 0.5875(2) 0.14170(12) 0.6322(2) 0.0164(5) Uani 1.00 1 d . . .
C(21) C 0.6534(2) 0.20146(12) 0.6824(2) 0.0217(6) Uani 1.00 1 d . . .
C(22) C 0.7767(2) 0.19511(13) 0.7400(2) 0.0280(6) Uani 1.00 1 d . . .
C(23) C 0.8344(2) 0.1291(1) 0.7482(2) 0.0273(6) Uani 1.00 1 d . . .
C(24) C 0.7695(2) 0.06926(13) 0.6995(2) 0.0251(6) Uani 1.00 1 d . . .
C(25) C 0.6469(2) 0.07506(12) 0.6417(2) 0.0217(6) Uani 1.00 1 d . . .
C(26) C 0.4171(2) 0.13554(11) 0.4246(2) 0.0172(5) Uani 1.00 1 d . . .
C(27) C 0.5210(2) 0.13332(12) 0.4008(2) 0.0221(6) Uani 1.00 1 d . . .
C(28) C 0.5094(2) 0.11942(13) 0.3016(2) 0.0283(6) Uani 1.00 1 d . . .
C(29) C 0.3968(2) 0.10768(13) 0.2276(2) 0.0298(7) Uani 1.00 1 d . . .
C(30) C 0.2929(2) 0.11112(13) 0.2503(2) 0.0276(6) Uani 1.00 1 d . . .
C(31) C 0.3038(2) 0.12547(12) 0.3483(2) 0.0223(6) Uani 1.00 1 d . . .
H(1) H 0.0640 0.4351 0.4821 0.0384 Uiso 1.00 1 c . . .
H(2) H 0.1635 0.4022 0.3593 0.0345 Uiso 1.00 1 c . . .
H(3) H 0.3580 0.4762 0.4053 0.0410 Uiso 1.00 1 c . . .
H(4) H 0.3803 0.5534 0.5566 0.0441 Uiso 1.00 1 c . . .
H(5) H 0.1992 0.5267 0.6060 0.0484 Uiso 1.00 1 c . . .
H(6) H 0.0977 0.20240 0.4684 0.0301 Uiso 1.00 1 c . . .
H(7) H -0.0966 0.1625 0.3583 0.0381 Uiso 1.00 1 c . . .
H(8) H -0.1991 0.0740 0.4119 0.0429 Uiso 1.00 1 c . . .
H(9) H -0.1099 0.0216 0.5721 0.0448 Uiso 1.00 1 c . . .
H(10) H 0.0834 0.0603 0.6823 0.0342 Uiso 1.00 1 c . . .
H(11) H 0.0814 0.19821 0.7509 0.0255 Uiso 1.00 1 c . . .
H(12) H 0.0898 0.21850 0.9153 0.0352 Uiso 1.00 1 c . . .
H(13) H 0.2757 0.21217 1.0528 0.0352 Uiso 1.00 1 c . . .
H(14) H 0.4559 0.18623 1.0267 0.0305 Uiso 1.00 1 c . . .
H(15) H 0.4476 0.16479 0.8623 0.0262 Uiso 1.00 1 c . . .
H(16) H 0.4219 0.07794 0.7334 0.0219 Uiso 1.00 1 c . . .
H(17) H 0.2968 0.03589 0.6895 0.0224 Uiso 1.00 1 c . . .
H(18) H 0.2830 0.05558 0.5251 0.0218 Uiso 1.00 1 c . . .
H(19) H 0.4150 0.02452 0.5839 0.0216 Uiso 1.00 1 c . . .
H(20) H 0.6129 0.24772 0.6772 0.0253 Uiso 1.00 1 c . . .
H(21) H 0.8223 0.23708 0.7749 0.0315 Uiso 1.00 1 c . . .
H(22) H 0.9205 0.1249 0.7880 0.0319 Uiso 1.00 1 c . . .
H(23) H 0.8100 0.02292 0.7056 0.0305 Uiso 1.00 1 c . . .
H(24) H 0.6014 0.03284 0.6075 0.0263 Uiso 1.00 1 c . . .
H(25) H 0.6004 0.14131 0.4530 0.0269 Uiso 1.00 1 c . . .
H(26) H 0.5810 0.11840 0.2848 0.0371 Uiso 1.00 1 c . . .
H(27) H 0.3897 0.09669 0.1596 0.0373 Uiso 1.00 1 c . . .
H(28) H 0.2136 0.10373 0.1979 0.0307 Uiso 1.00 1 c . . .
H(29) H 0.2314 0.12839 0.3640 0.0269 Uiso 1.00 1 c . . .

loop_
_atom_site_aniso_label
_atom_site_aniso_U_11
_atom_site_aniso_U_22
_atom_site_aniso_U_33
_atom_site_aniso_U_12
_atom_site_aniso_U_13
_atom_site_aniso_U_23
Ni(1) 0.01616(13) 0.01179(13) 0.01543(13) 0.00103(10) 0.00784(10) 0.00009(10)
Ti(1) 0.0199(2) 0.0141(2) 0.0191(2) 0.0017(2) 0.0073(2) 0.0000(2)
Cl(1) 0.0288(3) 0.0370(4) 0.0303(3) -0.0099(3) 0.0020(3) -0.0065(3)
S(1) 0.0197(2) 0.0160(3) 0.0230(3) 0.0022(2) 0.0121(2) -0.0006(2)
S(2) 0.0318(3) 0.0157(3) 0.0278(3) 0.0037(2) 0.0212(3) 0.0032(2)
P(1) 0.0150(2) 0.0157(3) 0.0147(3) -0.0004(2) 0.0065(2) 0.0001(2)
P(2) 0.0162(2) 0.0126(3) 0.0158(3) 0.0000(2) 0.0071(2) -0.0020(2)
C(1) 0.0279(12) 0.033(2) 0.035(1) 0.0088(11) 0.0078(11) 0.0087(11)
C(2) 0.0388(13) 0.0269(13) 0.0200(12) 0.0108(11) 0.0042(10) 0.0052(10)
C(3) 0.040(1) 0.027(1) 0.035(1) 0.0061(11) 0.0149(11) 0.0128(11)
C(4) 0.052(2) 0.0133(12) 0.044(2) 0.0024(11) 0.0073(13) 0.0036(11)
C(5) 0.057(2) 0.027(1) 0.037(2) 0.0208(13) 0.0165(13) 0.0011(12)
C(6) 0.0162(10) 0.0206(11) 0.0203(10) 0.0003(8) 0.0076(8) -0.0055(9)
C(7) 0.0277(12) 0.0234(13) 0.0239(12) 0.0029(10) 0.0045(10) -0.0028(10)
C(8) 0.0330(13) 0.033(2) 0.030(1) 0.0102(11) -0.0059(11) -0.0090(11)
C(9) 0.0190(11) 0.040(2) 0.048(2) -0.0030(11) 0.0045(11) -0.0239(13)
C(10) 0.0271(12) 0.039(2) 0.046(2) -0.0144(11) 0.0184(12) -0.0202(13)
C(11) 0.0264(11) 0.032(1) 0.0272(12) -0.0078(10) 0.0145(10) -0.0090(10)
C(12) 0.0219(10) 0.0140(10) 0.0166(10) -0.0022(8) 0.0096(8) 0.0001(8)
C(13) 0.0206(10) 0.0212(12) 0.0224(11) -0.0015(9) 0.0102(9) -0.0004(9)
C(14) 0.0353(13) 0.0216(12) 0.0316(13) -0.0003(10) 0.0228(11) -0.0016(10)
C(15) 0.048(1) 0.0207(12) 0.0201(11) -0.0033(10) 0.0177(11) -0.0015(9)
C(16) 0.0335(12) 0.0246(13) 0.0182(11) -0.0034(10) 0.0051(10) 0.0003(10)
C(17) 0.0224(10) 0.0219(12) 0.0209(11) -0.0022(9) 0.0080(9) 0.0004(9)
C(18) 0.0204(10) 0.0151(11) 0.0200(11) 0.0011(8) 0.0083(9) 0.0014(8)
C(19) 0.0209(10) 0.0130(10) 0.0204(11) -0.0024(8) 0.0083(9) -0.0019(8)
C(20) 0.0172(9) 0.0194(11) 0.0136(9) 0.0010(8) 0.0068(8) 0.0002(8)
C(21) 0.0237(11) 0.0174(11) 0.0227(11) 0.0010(9) 0.0072(9) -0.0000(9)
C(22) 0.0262(12) 0.0256(13) 0.0268(12) -0.0072(10) 0.0038(10) -0.0011(10)
C(23) 0.0185(11) 0.034(1) 0.0269(12) 0.0010(10) 0.0060(10) 0.0059(11)
C(24) 0.0215(11) 0.0253(13) 0.0297(12) 0.0074(9) 0.0110(10) 0.0024(10)
C(25) 0.0230(11) 0.0197(12) 0.0234(11) 0.0009(9) 0.0100(9) -0.0034(9)
C(26) 0.0243(10) 0.0114(10) 0.0176(10) -0.0013(8) 0.0097(9) -0.0024(8)
C(27) 0.0252(11) 0.0211(12) 0.0219(11) -0.0000(9) 0.0109(9) 0.0004(9)
C(28) 0.0368(13) 0.029(1) 0.0269(12) 0.0047(11) 0.0213(11) 0.0027(10)
C(29) 0.051(2) 0.0231(13) 0.0193(11) -0.0000(11) 0.0179(11) -0.0010(10)
C(30) 0.0351(13) 0.0229(13) 0.0192(11) -0.0061(10) 0.0038(10) -0.0020(9)
C(31) 0.0258(11) 0.0199(12) 0.0212(11) -0.0035(9) 0.0089(9) -0.0009(9)

loop_
_atom_type_symbol
_atom_type_description
_atom_type_scat_dispersion_real
_atom_type_scat_dispersion_imag
_atom_type_scat_source
C C 0.003 0.002
;
International Tables for Crystallography
(1992, Vol. C, Tables 4.2.6.8 and 6.1.1.4)
;
H H 0.000 0.000
;
International Tables for Crystallography
(1992, Vol. C, Table 6.1.1.4)
;
P P 0.102 0.094
;
International Tables for Crystallography
(1992, Vol. C, Tables 4.2.6.8 and 6.1.1.4)
;
S S 0.125 0.123
;
International Tables for Crystallography
(1992, Vol. C, Tables 4.2.6.8 and 6.1.1.4)
;
Cl Cl 0.148 0.159
;
International Tables for Crystallography
(1992, Vol. C, Tables 4.2.6.8 and 6.1.1.4)
;
Ni Ni 0.339 1.112
;
International Tables for Crystallography
(1992, Vol. C, Tables 4.2.6.8 and 6.1.1.4)
;
Ti Ti 0.278 0.446
;
International Tables for Crystallography
(1992, Vol. C, Tables 4.2.6.8 and 6.1.1.4)
;

loop_
_geom_angle_atom_site_label_1
_geom_angle_atom_site_label_2
_geom_angle_atom_site_label_3
_geom_angle
_geom_angle_publ_flag
_geom_angle_site_symmetry_1
_geom_angle_site_symmetry_2
_geom_angle_site_symmetry_3
Ti(1) Ni(1) S(1) 50.64(2) yes . . .
Ti(1) Ni(1) S(2) 50.74(2) yes . . .
Ti(1) Ni(1) P(1) 134.38(2) yes . . .
Ti(1) Ni(1) P(2) 137.78(2) yes . . .
S(1) Ni(1) S(2) 100.93(2) yes . . .
S(1) Ni(1) P(1) 84.02(2) yes . . .
S(1) Ni(1) P(2) 171.48(2) yes . . .
S(2) Ni(1) P(1) 174.74(3) yes . . .
S(2) Ni(1) P(2) 87.29(2) yes . . .
P(1) Ni(1) P(2) 87.69(2) yes . . .
Cl(1) Ti(1) S(1) 103.21(3) yes . . .
Cl(1) Ti(1) S(2) 104.32(3) yes . . .
Cl(1) Ti(1) C(1) 127.08(7) yes . . .
Cl(1) Ti(1) C(2) 139.89(7) yes . . .
Cl(1) Ti(1) C(3) 107.68(6) yes . . .
Cl(1) Ti(1) C(4) 82.84(6) yes . . .
Cl(1) Ti(1) C(5) 93.25(6) yes . . .
Cl(1) Ti(1) Ni(1) 106.25(2) yes . . .
S(1) Ti(1) S(2) 99.98(3) yes . . .
S(1) Ti(1) C(1) 87.88(7) yes . . .
S(1) Ti(1) C(2) 108.81(7) yes . . .
S(1) Ti(1) C(3) 142.96(6) yes . . .
S(1) Ti(1) C(4) 136.37(8) yes . . .
S(1) Ti(1) C(5) 101.99(8) yes . . .
S(1) Ti(1) Ni(1) 50.33(2) yes . . .
S(2) Ti(1) C(1) 124.73(7) yes . . .
S(2) Ti(1) C(2) 93.40(7) yes . . .
S(2) Ti(1) C(3) 91.78(7) yes . . .
S(2) Ti(1) C(4) 120.63(9) yes . . .
S(2) Ti(1) C(5) 147.80(8) yes . . .
S(2) Ti(1) Ni(1) 50.09(2) yes . . .
C(1) Ti(1) C(2) 34.4(1) yes . . .
C(1) Ti(1) C(3) 57.2(1) yes . . .
C(1) Ti(1) C(4) 57.07(9) yes . . .
C(1) Ti(1) C(5) 34.23(8) yes . . .
C(1) Ti(1) Ni(1) 119.43(6) yes . . .
C(2) Ti(1) C(3) 34.93(9) yes . . .
C(2) Ti(1) C(4) 57.32(8) yes . . .
C(2) Ti(1) C(5) 57.25(9) yes . . .
C(2) Ti(1) Ni(1) 112.63(6) yes . . .
C(3) Ti(1) C(4) 33.8(1) yes . . .
C(3) Ti(1) C(5) 56.9(1) yes . . .
C(3) Ti(1) Ni(1) 134.11(7) yes . . .
C(4) Ti(1) C(5) 34.5(1) yes . . .
C(4) Ti(1) Ni(1) 167.93(7) yes . . .
C(5) Ti(1) Ni(1) 148.67(7) yes . . .
Ti(1) S(1) Ni(1) 79.03(2) yes . . .
Ti(1) S(2) Ni(1) 79.17(3) yes . . .
C(6) P(1) C(12) 107.9(1) yes . . .
C(6) P(1) C(18) 101.74(9) yes . . .
C(6) P(1) Ni(1) 112.09(8) yes . . .
C(12) P(1) C(18) 104.0(1) yes . . .
C(12) P(1) Ni(1) 120.91(7) yes . . .
C(18) P(1) Ni(1) 108.24(8) yes . . .
C(19) P(2) C(20) 103.79(9) yes . . .
C(19) P(2) C(26) 102.4(1) yes . . .
C(19) P(2) Ni(1) 107.69(8) yes . . .
C(20) P(2) C(26) 105.7(1) yes . . .
C(20) P(2) Ni(1) 113.38(8) yes . . .
C(26) P(2) Ni(1) 121.94(7) yes . . .
C(2) C(1) C(5) 107.9(2) yes . . .
Ti(1) C(1) C(2) 71.3(1) yes . . .
Ti(1) C(1) C(5) 73.0(1) yes . . .
Ti(1) C(2) C(3) 73.4(1) yes . . .
Ti(1) C(2) C(1) 74.2(1) yes . . .
C(1) C(2) C(3) 107.7(2) yes . . .
Ti(1) C(3) C(4) 74.3(2) yes . . .
Ti(1) C(3) C(2) 71.7(1) yes . . .
C(2) C(3) C(4) 108.6(3) yes . . .
Ti(1) C(4) C(5) 72.1(2) yes . . .
Ti(1) C(4) C(3) 71.8(2) yes . . .
C(3) C(4) C(5) 107.5(2) yes . . .
Ti(1) C(5) C(1) 72.8(1) yes . . .
Ti(1) C(5) C(4) 73.4(2) yes . . .
C(1) C(5) C(4) 108.2(3) yes . . .
C(7) C(6) C(11) 119.6(2) yes . . .
C(7) C(6) P(1) 119.5(2) yes . . .
C(11) C(6) P(1) 120.6(2) yes . . .
C(8) C(7) C(6) 119.9(2) yes . . .
C(9) C(8) C(7) 119.7(2) yes . . .
C(10) C(9) C(8) 121.1(2) yes . . .
C(11) C(10) C(9) 119.8(3) yes . . .
C(6) C(11) C(10) 119.9(2) yes . . .
C(13) C(12) C(17) 119.1(2) yes . . .
C(13) C(12) P(1) 121.6(1) yes . . .
C(17) C(12) P(1) 119.3(2) yes . . .
C(14) C(13) C(12) 120.0(2) yes . . .
C(15) C(14) C(13) 120.5(3) yes . . .
C(16) C(15) C(14) 120.0(2) yes . . .
C(17) C(16) C(15) 119.6(2) yes . . .
C(12) C(17) C(16) 120.8(2) yes . . .
C(19) C(18) P(1) 106.0(1) yes . . .
P(2) C(19) C(18) 107.1(1) yes . . .
C(21) C(20) C(25) 118.9(2) yes . . .
C(21) C(20) P(2) 121.1(2) yes . . .
C(25) C(20) P(2) 120.0(1) yes . . .
C(22) C(21) C(20) 120.3(2) yes . . .
C(23) C(22) C(21) 120.2(2) yes . . .
C(24) C(23) C(22) 120.0(2) yes . . .
C(25) C(24) C(23) 120.3(2) yes . . .
C(20) C(25) C(24) 120.3(2) yes . . .
C(27) C(26) C(31) 119.0(2) yes . . .
C(27) C(26) P(2) 121.7(1) yes . . .
C(31) C(26) P(2) 119.3(2) yes . . .
C(28) C(27) C(26) 119.7(2) yes . . .
C(29) C(28) C(27) 120.5(3) yes . . .
C(30) C(29) C(28) 120.1(2) yes . . .
C(31) C(30) C(29) 119.7(2) yes . . .
C(26) C(31) C(30) 121.0(2) yes . . .

loop_
_geom_bond_atom_site_label_1
_geom_bond_atom_site_label_2
_geom_bond_distance
_geom_bond_publ_flag
_geom_bond_site_symmetry_1
_geom_bond_site_symmetry_2
Ni(1) Ti(1) 2.8292(4) yes . .
Ni(1) S(1) 2.2182(6) yes . .
Ni(1) S(2) 2.2096(7) yes . .
Ni(1) P(1) 2.1567(6) yes . .
Ni(1) P(2) 2.1649(6) yes . .
Ti(1) Cl(1) 2.3381(6) yes . .
Ti(1) S(1) 2.2282(7) yes . .
Ti(1) S(2) 2.2303(8) yes . .
Ti(1) C(1) 2.390(2) yes . .
Ti(1) C(2) 2.353(2) yes . .
Ti(1) C(3) 2.376(3) yes . .
Ti(1) C(4) 2.408(3) yes . .
Ti(1) C(5) 2.391(3) yes . .
P(1) C(6) 1.819(2) yes . .
P(1) C(12) 1.819(2) yes . .
P(1) C(18) 1.841(2) yes . .
P(2) C(19) 1.846(2) yes . .
P(2) C(20) 1.820(2) yes . .
P(2) C(26) 1.827(2) yes . .
C(1) C(2) 1.405(4) yes . .
C(1) C(5) 1.407(3) yes . .
C(2) C(3) 1.419(4) yes . .
C(3) C(4) 1.392(4) yes . .
C(4) C(5) 1.422(5) yes . .
C(6) C(7) 1.395(3) yes . .
C(6) C(11) 1.397(4) yes . .
C(7) C(8) 1.395(3) yes . .
C(8) C(9) 1.371(4) yes . .
C(9) C(10) 1.385(4) yes . .
C(10) C(11) 1.385(3) yes . .
C(12) C(13) 1.394(3) yes . .
C(12) C(17) 1.392(2) yes . .
C(13) C(14) 1.387(4) yes . .
C(14) C(15) 1.381(3) yes . .
C(15) C(16) 1.389(4) yes . .
C(16) C(17) 1.388(4) yes . .
C(18) C(19) 1.528(3) yes . .
C(20) C(21) 1.388(3) yes . .
C(20) C(25) 1.400(3) yes . .
C(21) C(22) 1.390(3) yes . .
C(22) C(23) 1.383(4) yes . .
C(23) C(24) 1.378(3) yes . .
C(24) C(25) 1.383(3) yes . .
C(26) C(27) 1.402(4) yes . .
C(26) C(31) 1.392(3) yes . .
C(27) C(28) 1.403(3) yes . .
C(28) C(29) 1.377(3) yes . .
C(29) C(30) 1.394(4) yes . .
C(30) C(31) 1.390(3) yes . .

loop_
_geom_contact_atom_site_label_1
_geom_contact_atom_site_label_2
_geom_contact_distance
_geom_contact_publ_flag
_geom_contact_site_symmetry_1
_geom_contact_site_symmetry_2
Ni(1) Ti(1) 2.8292(4) yes . 55501
Ni(1) S(1) 2.2182(6) yes . 55501
Ni(1) S(2) 2.2096(7) yes . 55501
Ni(1) C(6) 3.303(2) yes . 55501
Ni(1) C(7) 3.409(2) yes . 55501
Ni(1) C(12) 3.463(2) yes . 55501
Ni(1) C(18) 3.245(2) yes . 55501
Ni(1) C(19) 3.244(2) yes . 55501
Ni(1) C(20) 3.336(2) yes . 55501
Ni(1) C(21) 3.549(2) yes . 55501
Ni(1) C(26) 3.494(2) yes . 55501
Ti(1) Ni(1) 2.8292(4) yes . 55501
Ti(1) Cl(1) 2.3381(6) yes . 55501
Ti(1) C(1) 2.390(2) yes . 55501
Ti(1) C(2) 2.353(2) yes . 55501
Ti(1) C(3) 2.376(3) yes . 55501
Ti(1) C(4) 2.408(3) yes . 55501
Ti(1) C(5) 2.391(3) yes . 55501
Cl(1) Ti(1) 2.3381(6) yes . 55501
Cl(1) S(1) 3.5794(8) yes . 55501
Cl(1) C(4) 3.140(3) yes . 55501
Cl(1) C(5) 3.438(2) yes . 55501
Cl(1) C(8) 3.513(3) yes . 55504
Cl(1) C(30) 3.570(3) yes . 55504
S(1) Ni(1) 2.2182(6) yes . 55501
S(1) Cl(1) 3.5794(8) yes . 55501
S(1) S(2) 3.4149(9) yes . 55501
S(1) P(1) 2.9283(8) yes . 55501
S(1) C(1) 3.206(3) yes . 55501
S(1) C(5) 3.591(3) yes . 55501
S(1) C(12) 3.303(2) yes . 55501
S(2) Ni(1) 2.2096(7) yes . 55501
S(2) S(1) 3.4149(9) yes . 55501
S(2) P(2) 3.0195(8) yes . 55501
S(2) C(2) 3.337(2) yes . 55501
S(2) C(3) 3.309(3) yes . 55501
S(2) C(21) 3.545(2) yes . 55501
S(2) C(26) 3.459(2) yes . 55501
P(1) S(1) 2.9283(8) yes . 55501
P(1) P(2) 2.9937(9) yes . 55501
P(1) C(7) 2.785(2) yes . 55501
P(1) C(11) 2.801(2) yes . 55501
P(1) C(13) 2.813(3) yes . 55501
P(1) C(17) 2.779(2) yes . 55501
P(1) C(18) 1.841(2) yes . 55501
P(1) C(19) 2.698(2) yes . 55501
P(2) S(2) 3.0195(8) yes . 55501
P(2) P(1) 2.9937(9) yes . 55501
P(2) C(18) 2.719(2) yes . 55501
P(2) C(19) 1.846(2) yes . 55501
P(2) C(21) 2.802(2) yes . 55501
P(2) C(25) 2.797(2) yes . 55501
P(2) C(27) 2.828(3) yes . 55501
P(2) C(31) 2.786(2) yes . 55501
C(1) Ti(1) 2.390(2) yes . 55501
C(1) S(1) 3.206(3) yes . 55501
C(1) C(3) 2.281(4) yes . 55501
C(1) C(4) 2.292(4) yes . 55501
C(2) Ti(1) 2.353(2) yes . 55501
C(2) S(2) 3.337(2) yes . 55501
C(2) C(4) 2.284(3) yes . 55501
C(2) C(5) 2.273(4) yes . 55501
C(3) Ti(1) 2.376(3) yes . 55501
C(3) S(2) 3.309(3) yes . 55501
C(3) C(1) 2.281(4) yes . 55501
C(3) C(5) 2.269(5) yes . 55501
C(4) Ti(1) 2.408(3) yes . 55501
C(4) Cl(1) 3.140(3) yes . 55501
C(4) C(1) 2.292(4) yes . 55501
C(4) C(2) 2.284(3) yes . 55501
C(5) Ti(1) 2.391(3) yes . 55501
C(5) Cl(1) 3.438(2) yes . 55501
C(5) S(1) 3.591(3) yes . 55501
C(5) C(2) 2.273(4) yes . 55501
C(5) C(3) 2.269(5) yes . 55501
C(6) Ni(1) 3.303(2) yes . 55501
C(6) C(8) 2.415(3) yes . 55501
C(6) C(9) 2.769(3) yes . 55501
C(6) C(10) 2.408(3) yes . 55501
C(6) C(12) 2.941(3) yes . 55501
C(6) C(13) 3.205(3) yes . 55501
C(6) C(18) 2.839(3) yes . 55501
C(6) C(19) 3.318(3) yes . 55501
C(7) Ni(1) 3.409(2) yes . 55501
C(7) P(1) 2.785(2) yes . 55501
C(7) C(9) 2.391(4) yes . 55501
C(7) C(10) 2.777(4) yes . 55501
C(7) C(11) 2.413(4) yes . 55501
C(8) C(6) 2.415(3) yes . 55501
C(8) C(10) 2.400(4) yes . 55501
C(8) C(11) 2.781(3) yes . 55501
C(9) C(6) 2.769(3) yes . 55501
C(9) C(7) 2.391(4) yes . 55501
C(9) C(11) 2.396(3) yes . 55501
C(10) C(6) 2.408(3) yes . 55501
C(10) C(7) 2.777(4) yes . 55501
C(10) C(8) 2.400(4) yes . 55501
C(11) P(1) 2.801(2) yes . 55501
C(11) C(7) 2.413(4) yes . 55501
C(11) C(8) 2.781(3) yes . 55501
C(11) C(9) 2.396(3) yes . 55501
C(11) C(12) 3.358(3) yes . 55501
C(11) C(13) 3.311(3) yes . 55501
C(11) C(18) 3.308(3) yes . 55501
C(12) Ni(1) 3.463(2) yes . 55501
C(12) S(1) 3.303(2) yes . 55501
C(12) C(6) 2.941(3) yes . 55501
C(12) C(11) 3.358(3) yes . 55501
C(12) C(14) 2.409(4) yes . 55501
C(12) C(15) 2.786(3) yes . 55501
C(12) C(16) 2.417(3) yes . 55501
C(12) C(18) 2.884(3) yes . 55501
C(13) P(1) 2.813(3) yes . 55501
C(13) C(6) 3.205(3) yes . 55501
C(13) C(11) 3.311(3) yes . 55501
C(13) C(15) 2.403(3) yes . 55501
C(13) C(16) 2.780(3) yes . 55501
C(13) C(17) 2.402(3) yes . 55501
C(14) C(12) 2.409(4) yes . 55501
C(14) C(16) 2.399(3) yes . 55501
C(14) C(17) 2.765(4) yes . 55501
C(15) C(12) 2.786(3) yes . 55501
C(15) C(13) 2.403(3) yes . 55501
C(15) C(17) 2.400(4) yes . 55501
C(16) C(7) 3.363(3) yes . 55504
C(16) C(8) 3.339(4) yes . 55504
C(16) C(12) 2.417(3) yes . 55501
C(16) C(13) 2.780(3) yes . 55501
C(16) C(14) 2.399(3) yes . 55501
C(17) P(1) 2.779(2) yes . 55501
C(17) C(8) 3.478(4) yes . 55504
C(17) C(13) 2.402(3) yes . 55501
C(17) C(14) 2.765(4) yes . 55501
C(17) C(15) 2.400(4) yes . 55501
C(17) C(18) 3.265(3) yes . 55501
C(18) Ni(1) 3.245(2) yes . 55501
C(18) P(1) 1.841(2) yes . 55501
C(18) P(2) 2.719(2) yes . 55501
C(18) C(6) 2.839(3) yes . 55501
C(18) C(11) 3.308(3) yes . 55501
C(18) C(12) 2.884(3) yes . 55501
C(18) C(17) 3.265(3) yes . 55501
C(18) C(20) 3.433(3) yes . 55501
C(19) Ni(1) 3.244(2) yes . 55501
C(19) P(1) 2.698(2) yes . 55501
C(19) P(2) 1.846(2) yes . 55501
C(19) C(6) 3.318(3) yes . 55501
C(19) C(20) 2.885(3) yes . 55501
C(19) C(25) 3.181(3) yes . 55501
C(19) C(26) 2.862(3) yes . 55501
C(19) C(31) 3.314(3) yes . 55501
C(20) Ni(1) 3.336(2) yes . 55501
C(20) C(18) 3.433(3) yes . 55501
C(20) C(19) 2.885(3) yes . 55501
C(20) C(22) 2.410(3) yes . 55501
C(20) C(23) 2.786(3) yes . 55501
C(20) C(24) 2.415(3) yes . 55501
C(20) C(26) 2.908(3) yes . 55501
C(20) C(27) 3.118(3) yes . 55501
C(21) Ni(1) 3.549(2) yes . 55501
C(21) S(2) 3.545(2) yes . 55501
C(21) P(2) 2.802(2) yes . 55501
C(21) C(23) 2.404(3) yes . 55501
C(21) C(24) 2.770(3) yes . 55501
C(21) C(25) 2.401(3) yes . 55501
C(22) C(20) 2.410(3) yes . 55501
C(22) C(24) 2.390(3) yes . 55501
C(22) C(25) 2.766(3) yes . 55501
C(22) C(30) 3.585(3) yes . 55504
C(23) C(2) 3.585(4) yes . 55504
C(23) C(3) 3.512(4) yes . 55504
C(23) C(20) 2.786(3) yes . 55501
C(23) C(21) 2.404(3) yes . 55501
C(23) C(25) 2.395(3) yes . 55501
C(24) C(2) 3.552(4) yes . 55504
C(24) C(3) 3.463(4) yes . 55504
C(24) C(10) 3.390(4) yes . 65501
C(24) C(20) 2.415(3) yes . 55501
C(24) C(21) 2.770(3) yes . 55501
C(24) C(22) 2.390(3) yes . 55501
C(25) P(2) 2.797(2) yes . 55501
C(25) C(19) 3.181(3) yes . 55501
C(25) C(21) 2.401(3) yes . 55501
C(25) C(22) 2.766(3) yes . 55501
C(25) C(23) 2.395(3) yes . 55501
C(25) C(26) 3.466(3) yes . 55501
C(25) C(27) 3.386(3) yes . 55501
C(26) Ni(1) 3.494(2) yes . 55501
C(26) S(2) 3.459(2) yes . 55501
C(26) C(19) 2.862(3) yes . 55501
C(26) C(20) 2.908(3) yes . 55501
C(26) C(25) 3.466(3) yes . 55501
C(26) C(28) 2.425(4) yes . 55501
C(26) C(29) 2.796(3) yes . 55501
C(26) C(30) 2.421(3) yes . 55501
C(27) P(2) 2.828(3) yes . 55501
C(27) C(20) 3.118(3) yes . 55501
C(27) C(25) 3.386(3) yes . 55501
C(27) C(29) 2.413(3) yes . 55501
C(27) C(30) 2.788(3) yes . 55501
C(27) C(31) 2.408(3) yes . 55501
C(28) C(26) 2.425(4) yes . 55501
C(28) C(30) 2.401(3) yes . 55501
C(28) C(31) 2.772(4) yes . 55501
C(29) C(26) 2.796(3) yes . 55501
C(29) C(27) 2.413(3) yes . 55501
C(29) C(31) 2.407(4) yes . 55501
C(30) C(26) 2.421(3) yes . 55501
C(30) C(27) 2.788(3) yes . 55501
C(30) C(28) 2.401(3) yes . 55501
C(31) P(2) 2.786(2) yes . 55501
C(31) C(19) 3.314(3) yes . 55501
C(31) C(27) 2.408(3) yes . 55501
C(31) C(28) 2.772(4) yes . 55501
C(31) C(29) 2.407(4) yes . 55501

loop_
_geom_torsion_atom_site_label_1
_geom_torsion_atom_site_label_2
_geom_torsion_atom_site_label_3
_geom_torsion_atom_site_label_4
_geom_torsion
_geom_torsion_publ_flag
_geom_torsion_site_symmetry_1
_geom_torsion_site_symmetry_2
_geom_torsion_site_symmetry_3
_geom_torsion_site_symmetry_4
S(1) Ni(1) Ti(1) Cl(1) 93.87(3) yes . . . .
S(1) Ni(1) Ti(1) S(2) -170.85(2) yes . . . .
S(1) Ni(1) Ti(1) C(1) -58.46(9) yes . . . .
S(1) Ni(1) Ti(1) C(2) -96.21(8) yes . . . .
S(1) Ni(1) Ti(1) C(3) -129.81(9) yes . . . .
S(1) Ni(1) Ti(1) C(4) -128.2(3) yes . . . .
S(1) Ni(1) Ti(1) C(5) -32.5(1) yes . . . .
S(2) Ni(1) Ti(1) Cl(1) -95.28(3) yes . . . .
S(2) Ni(1) Ti(1) S(1) 170.85(2) yes . . . .
S(2) Ni(1) Ti(1) C(1) 112.39(9) yes . . . .
S(2) Ni(1) Ti(1) C(2) 74.64(8) yes . . . .
S(2) Ni(1) Ti(1) C(3) 41.04(9) yes . . . .
S(2) Ni(1) Ti(1) C(4) 42.7(3) yes . . . .
S(2) Ni(1) Ti(1) C(5) 138.4(1) yes . . . .
P(1) Ni(1) Ti(1) Cl(1) 86.31(3) yes . . . .
P(1) Ni(1) Ti(1) S(1) -7.55(2) yes . . . .
P(1) Ni(1) Ti(1) S(2) -178.40(2) yes . . . .
P(1) Ni(1) Ti(1) C(1) -66.01(9) yes . . . .
P(1) Ni(1) Ti(1) C(2) -103.76(8) yes . . . .
P(1) Ni(1) Ti(1) C(3) -137.36(9) yes . . . .
P(1) Ni(1) Ti(1) C(4) -135.7(3) yes . . . .
P(1) Ni(1) Ti(1) C(5) -40.0(1) yes . . . .
P(2) Ni(1) Ti(1) Cl(1) -87.91(3) yes . . . .
P(2) Ni(1) Ti(1) S(1) 178.22(2) yes . . . .
P(2) Ni(1) Ti(1) S(2) 7.37(2) yes . . . .
P(2) Ni(1) Ti(1) C(1) 119.76(9) yes . . . .
P(2) Ni(1) Ti(1) C(2) 82.01(8) yes . . . .
P(2) Ni(1) Ti(1) C(3) 48.41(9) yes . . . .
P(2) Ni(1) Ti(1) C(4) 50.0(3) yes . . . .
P(2) Ni(1) Ti(1) C(5) 145.8(1) yes . . . .
S(2) Ni(1) S(1) Ti(1) -7.20(2) yes . . . .
P(1) Ni(1) S(1) Ti(1) 174.58(2) yes . . . .
S(1) Ni(1) S(2) Ti(1) 7.19(2) yes . . . .
P(2) Ni(1) S(2) Ti(1) -175.05(2) yes . . . .
Ti(1) Ni(1) P(1) C(6) 86.42(9) yes . . . .
Ti(1) Ni(1) P(1) C(12) -42.57(8) yes . . . .
Ti(1) Ni(1) P(1) C(18) -162.18(6) yes . . . .
S(1) Ni(1) P(1) C(6) 80.55(8) yes . . . .
S(1) Ni(1) P(1) C(12) -48.44(8) yes . . . .
S(1) Ni(1) P(1) C(18) -168.05(6) yes . . . .
P(2) Ni(1) P(1) C(6) -97.46(9) yes . . . .
P(2) Ni(1) P(1) C(12) 133.55(8) yes . . . .
P(2) Ni(1) P(1) C(18) 13.94(6) yes . . . .
Ti(1) Ni(1) P(2) C(19) -172.46(6) yes . . . .
Ti(1) Ni(1) P(2) C(20) 73.31(9) yes . . . .
Ti(1) Ni(1) P(2) C(26) -54.85(9) yes . . . .
S(2) Ni(1) P(2) C(19) -166.75(6) yes . . . .
S(2) Ni(1) P(2) C(20) 79.01(9) yes . . . .
S(2) Ni(1) P(2) C(26) -49.14(8) yes . . . .
P(1) Ni(1) P(2) C(19) 11.67(6) yes . . . .
P(1) Ni(1) P(2) C(20) -102.57(9) yes . . . .
P(1) Ni(1) P(2) C(26) 129.28(8) yes . . . .
Cl(1) Ti(1) S(1) Ni(1) -100.30(2) yes . . . .
S(2) Ti(1) S(1) Ni(1) 7.12(2) yes . . . .
C(1) Ti(1) S(1) Ni(1) 132.03(2) yes . . . .
C(2) Ti(1) S(1) Ni(1) 104.21(2) yes . . . .
C(3) Ti(1) S(1) Ni(1) 113.71(4) yes . . . .
C(4) Ti(1) S(1) Ni(1) 166.23(3) yes . . . .
C(5) Ti(1) S(1) Ni(1) 163.42(2) yes . . . .
Cl(1) Ti(1) S(2) Ni(1) 99.38(2) yes . . . .
S(1) Ti(1) S(2) Ni(1) -7.14(2) yes . . . .
C(1) Ti(1) S(2) Ni(1) -101.52(3) yes . . . .
C(2) Ti(1) S(2) Ni(1) -116.92(2) yes . . . .
C(3) Ti(1) S(2) Ni(1) -151.86(2) yes . . . .
C(4) Ti(1) S(2) Ni(1) -170.53(2) yes . . . .
C(5) Ti(1) S(2) Ni(1) -139.61(4) yes . . . .
Ni(1) Ti(1) C(1) C(2) -87.6(2) yes . . . .
Ni(1) Ti(1) C(1) C(5) 156.1(2) yes . . . .
Cl(1) Ti(1) C(1) C(2) 126.4(1) yes . . . .
Cl(1) Ti(1) C(1) C(5) 10.1(2) yes . . . .
S(1) Ti(1) C(1) C(2) -128.6(1) yes . . . .
S(1) Ti(1) C(1) C(5) 115.1(2) yes . . . .
S(2) Ti(1) C(1) C(2) -28.0(2) yes . . . .
S(2) Ti(1) C(1) C(5) -144.2(2) yes . . . .
C(2) Ti(1) C(1) C(5) -116.3(2) yes . . . .
C(3) Ti(1) C(1) C(2) 38.3(1) yes . . . .
C(3) Ti(1) C(1) C(5) -77.9(2) yes . . . .
C(4) Ti(1) C(1) C(2) 78.9(1) yes . . . .
C(4) Ti(1) C(1) C(5) -37.4(2) yes . . . .
C(5) Ti(1) C(1) C(2) 116.3(2) yes . . . .
Ni(1) Ti(1) C(2) C(1) 109.5(1) yes . . . .
Ni(1) Ti(1) C(2) C(3) -136.1(1) yes . . . .
Cl(1) Ti(1) C(2) C(1) -85.6(2) yes . . . .
Cl(1) Ti(1) C(2) C(3) 28.8(2) yes . . . .
S(1) Ti(1) C(2) C(1) 55.5(2) yes . . . .
S(1) Ti(1) C(2) C(3) 170.0(1) yes . . . .
S(2) Ti(1) C(2) C(1) 157.3(1) yes . . . .
S(2) Ti(1) C(2) C(3) -88.2(2) yes . . . .
C(1) Ti(1) C(2) C(3) 114.5(2) yes . . . .
C(3) Ti(1) C(2) C(1) -114.5(2) yes . . . .
C(4) Ti(1) C(2) C(1) -78.1(1) yes . . . .
C(4) Ti(1) C(2) C(3) 36.4(1) yes . . . .
C(5) Ti(1) C(2) C(1) -36.9(1) yes . . . .
C(5) Ti(1) C(2) C(3) 77.6(2) yes . . . .
Ni(1) Ti(1) C(3) C(2) 63.1(2) yes . . . .
Ni(1) Ti(1) C(3) C(4) 179.4(1) yes . . . .
Cl(1) Ti(1) C(3) C(2) -161.0(1) yes . . . .
Cl(1) Ti(1) C(3) C(4) -44.7(2) yes . . . .
S(1) Ti(1) C(3) C(2) -15.8(2) yes . . . .
S(1) Ti(1) C(3) C(4) 100.4(2) yes . . . .
S(2) Ti(1) C(3) C(2) 93.4(2) yes . . . .
S(2) Ti(1) C(3) C(4) -150.4(2) yes . . . .
C(1) Ti(1) C(3) C(2) -37.8(1) yes . . . .
C(1) Ti(1) C(3) C(4) 78.5(2) yes . . . .
C(2) Ti(1) C(3) C(4) 116.3(2) yes . . . .
C(4) Ti(1) C(3) C(2) -116.3(2) yes . . . .
C(5) Ti(1) C(3) C(2) -78.8(2) yes . . . .
C(5) Ti(1) C(3) C(4) 37.4(1) yes . . . .
Ni(1) Ti(1) C(4) C(3) -2.1(5) yes . . . .
Ni(1) Ti(1) C(4) C(5) 113.9(4) yes . . . .
Cl(1) Ti(1) C(4) C(3) 137.5(2) yes . . . .
Cl(1) Ti(1) C(4) C(5) -106.5(1) yes . . . .
S(1) Ti(1) C(4) C(3) -120.8(2) yes . . . .
S(1) Ti(1) C(4) C(5) -4.9(2) yes . . . .
S(2) Ti(1) C(4) C(3) 35.1(2) yes . . . .
S(2) Ti(1) C(4) C(5) 151.1(1) yes . . . .
C(1) Ti(1) C(4) C(3) -78.8(1) yes . . . .
C(1) Ti(1) C(4) C(5) 37.1(1) yes . . . .
C(2) Ti(1) C(4) C(3) -37.6(1) yes . . . .
C(2) Ti(1) C(4) C(5) 78.4(1) yes . . . .
C(3) Ti(1) C(4) C(5) 116.0(2) yes . . . .
C(5) Ti(1) C(4) C(3) -116.0(2) yes . . . .
Ni(1) Ti(1) C(5) C(1) -42.7(3) yes . . . .
Ni(1) Ti(1) C(5) C(4) -158.4(1) yes . . . .
Cl(1) Ti(1) C(5) C(1) -172.0(2) yes . . . .
Cl(1) Ti(1) C(5) C(4) 72.3(1) yes . . . .
S(1) Ti(1) C(5) C(1) -67.7(2) yes . . . .
S(1) Ti(1) C(5) C(4) 176.6(1) yes . . . .
S(2) Ti(1) C(5) C(1) 64.3(2) yes . . . .
S(2) Ti(1) C(5) C(4) -51.4(2) yes . . . .
C(1) Ti(1) C(5) C(4) -115.7(2) yes . . . .
C(2) Ti(1) C(5) C(1) 37.1(2) yes . . . .
C(2) Ti(1) C(5) C(4) -78.6(1) yes . . . .
C(3) Ti(1) C(5) C(1) 79.0(2) yes . . . .
C(3) Ti(1) C(5) C(4) -36.7(1) yes . . . .
C(4) Ti(1) C(5) C(1) 115.7(2) yes . . . .
Ni(1) P(1) C(6) C(7) 0.3(2) yes . . . .
Ni(1) P(1) C(6) C(11) 175.0(2) yes . . . .
C(12) P(1) C(6) C(7) 135.8(2) yes . . . .
C(12) P(1) C(6) C(11) -49.5(2) yes . . . .
C(18) P(1) C(6) C(7) -115.1(2) yes . . . .
C(18) P(1) C(6) C(11) 59.6(2) yes . . . .
Ni(1) P(1) C(12) C(13) 108.2(2) yes . . . .
Ni(1) P(1) C(12) C(17) -69.8(2) yes . . . .
C(6) P(1) C(12) C(13) -22.6(2) yes . . . .
C(6) P(1) C(12) C(17) 159.4(2) yes . . . .
C(18) P(1) C(12) C(13) -130.1(2) yes . . . .
C(18) P(1) C(12) C(17) 51.9(2) yes . . . .
Ni(1) P(1) C(18) C(19) -42.1(1) yes . . . .
C(6) P(1) C(18) C(19) 76.1(1) yes . . . .
C(12) P(1) C(18) C(19) -171.9(1) yes . . . .
Ni(1) P(2) C(19) C(18) -40.6(1) yes . . . .
C(20) P(2) C(19) C(18) 79.8(1) yes . . . .
C(26) P(2) C(19) C(18) -170.3(1) yes . . . .
Ni(1) P(2) C(20) C(21) -24.5(2) yes . . . .
Ni(1) P(2) C(20) C(25) 156.6(2) yes . . . .
C(19) P(2) C(20) C(21) -141.1(2) yes . . . .
C(19) P(2) C(20) C(25) 40.1(2) yes . . . .
C(26) P(2) C(20) C(21) 111.6(2) yes . . . .
C(26) P(2) C(20) C(25) -67.3(2) yes . . . .
Ni(1) P(2) C(26) C(27) 121.6(2) yes . . . .
Ni(1) P(2) C(26) C(31) -59.8(2) yes . . . .
C(19) P(2) C(26) C(27) -118.2(2) yes . . . .
C(19) P(2) C(26) C(31) 60.4(2) yes . . . .
C(20) P(2) C(26) C(27) -9.9(2) yes . . . .
C(20) P(2) C(26) C(31) 168.7(2) yes . . . .
Ti(1) C(1) C(2) C(3) -66.3(2) yes . . . .
C(5) C(1) C(2) Ti(1) 64.3(2) yes . . . .
C(5) C(1) C(2) C(3) -2.0(3) yes . . . .
Ti(1) C(1) C(5) C(4) 65.4(2) yes . . . .
C(2) C(1) C(5) Ti(1) -63.2(2) yes . . . .
C(2) C(1) C(5) C(4) 2.2(3) yes . . . .
Ti(1) C(2) C(3) C(4) -65.7(2) yes . . . .
C(1) C(2) C(3) Ti(1) 66.8(2) yes . . . .
C(1) C(2) C(3) C(4) 1.2(3) yes . . . .
Ti(1) C(3) C(4) C(5) -63.8(2) yes . . . .
C(2) C(3) C(4) Ti(1) 63.9(2) yes . . . .
C(2) C(3) C(4) C(5) 0.2(3) yes . . . .
Ti(1) C(4) C(5) C(1) -65.0(2) yes . . . .
C(3) C(4) C(5) Ti(1) 63.6(2) yes . . . .
C(3) C(4) C(5) C(1) -1.4(3) yes . . . .
P(1) C(6) C(7) C(8) 175.3(2) yes . . . .
C(11) C(6) C(7) C(8) 0.5(4) yes . . . .
P(1) C(6) C(11) C(10) -175.4(2) yes . . . .
C(7) C(6) C(11) C(10) -0.7(4) yes . . . .
C(6) C(7) C(8) C(9) 0.2(4) yes . . . .
C(7) C(8) C(9) C(10) -0.7(5) yes . . . .
C(8) C(9) C(10) C(11) 0.5(5) yes . . . .
C(9) C(10) C(11) C(6) 0.2(4) yes . . . .
P(1) C(12) C(13) C(14) -179.7(2) yes . . . .
C(17) C(12) C(13) C(14) -1.7(3) yes . . . .
P(1) C(12) C(17) C(16) 179.7(2) yes . . . .
C(13) C(12) C(17) C(16) 1.6(3) yes . . . .
C(12) C(13) C(14) C(15) 0.6(4) yes . . . .
C(13) C(14) C(15) C(16) 0.7(4) yes . . . .
C(14) C(15) C(16) C(17) -0.8(4) yes . . . .
C(15) C(16) C(17) C(12) -0.4(4) yes . . . .
P(1) C(18) C(19) P(2) 51.0(2) yes . . . .
P(2) C(20) C(21) C(22) -178.2(2) yes . . . .
C(25) C(20) C(21) C(22) 0.7(4) yes . . . .
P(2) C(20) C(25) C(24) 178.5(2) yes . . . .
C(21) C(20) C(25) C(24) -0.4(4) yes . . . .
C(20) C(21) C(22) C(23) -0.3(4) yes . . . .
C(21) C(22) C(23) C(24) -0.3(4) yes . . . .
C(22) C(23) C(24) C(25) 0.5(4) yes . . . .
C(23) C(24) C(25) C(20) -0.2(4) yes . . . .
P(2) C(26) C(27) C(28) 177.1(2) yes . . . .
C(31) C(26) C(27) C(28) -1.4(3) yes . . . .
P(2) C(26) C(31) C(30) -176.6(2) yes . . . .
C(27) C(26) C(31) C(30) 2.0(3) yes . . . .
C(26) C(27) C(28) C(29) -0.3(3) yes . . . .
C(27) C(28) C(29) C(30) 1.4(4) yes . . . .
C(28) C(29) C(30) C(31) -0.9(4) yes . . . .
C(29) C(30) C(31) C(26) -0.9(3) yes . . . .
